data_7034646
loop_
_publ_author_name
'Caballero-Jim\'enez, Judith'
'Habib, Fatemah'
'Ram\'irez-Rosales, Daniel'
'Grande-Aztatzi, Rafael'
'Merino, Gabriel'
'Korobkov, Ilia'
'Singh, Mukesh Kumar'
'Rajaraman, Gopalan'
'Reyes-Ortega, Yasmi'
'Murugesu, Muralee'

_publ_section_title
;
 Inducing magnetic communication in caged dinuclear Co(ii) systems.
;
_journal_issue 18
_journal_name_full 'Dalton transactions (Cambridge, England : 2003)'
_journal_page_first 8649
_journal_page_last 8659
_journal_paper_doi 10.1039/c5dt00497g
_journal_volume 44
_journal_year 2015
_chemical_formula_sum 'C40 H65 Cl3 Co2 N8 O16'
_chemical_formula_weight 1138.21
_chemical_name_systematic
; 
 ? 
;
_space_group_crystal_system triclinic
_space_group_IT_number 2
_space_group_name_Hall '-P 1'
_space_group_name_H-M_alt 'P -1'
_symmetry_space_group_name_Hall '-P 1'
_symmetry_space_group_name_H-M 'P -1'
_atom_sites_solution_hydrogens geom
_audit_creation_method SHELXL-2013
_audit_update_record
;
2015-01-21 deposited with the CCDC.
2015-03-27 downloaded from the CCDC.
;
_cell_angle_alpha 101.540(2)
_cell_angle_beta 100.071(2)
_cell_angle_gamma 94.943(2)
_cell_formula_units_Z 2
_cell_length_a 11.8993(4)
_cell_length_b 12.1898(5)
_cell_length_c 18.1111(6)
_cell_measurement_reflns_used 6657
_cell_measurement_temperature 200(2)
_cell_measurement_theta_max 26.00
_cell_measurement_theta_min 2.28
_cell_volume 2514.19(16)
_computing_cell_refinement 'APEX II, Bruker (2009)'
_computing_data_collection 'APEX II, Bruker (2009)'
_computing_data_reduction 'XPREP, Bruker (2009)'
_computing_molecular_graphics 'SHELXTL, Bruker (2004)'
_computing_publication_material 'SHELXTL, Bruker (2004)'
_computing_structure_refinement 'SHELXL-2013 (Sheldrick, 2013)'
_computing_structure_solution 'SHELXS-03 (Sheldrick, 2003)'
_diffrn_ambient_temperature 200(2)
_diffrn_measured_fraction_theta_full 0.986
_diffrn_measured_fraction_theta_max 0.980
_diffrn_measurement_device_type 'Bruker APEX-II CCD'
_diffrn_measurement_method '\f and \w scans'
_diffrn_radiation_type MoK\a
_diffrn_radiation_wavelength 0.71073
_diffrn_reflns_av_R_equivalents 0.0443
_diffrn_reflns_av_unetI/netI 0.0673
_diffrn_reflns_Laue_measured_fraction_full 0.986
_diffrn_reflns_Laue_measured_fraction_max 0.980
_diffrn_reflns_limit_h_max 14
_diffrn_reflns_limit_h_min -14
_diffrn_reflns_limit_k_max 15
_diffrn_reflns_limit_k_min -15
_diffrn_reflns_limit_l_max 22
_diffrn_reflns_limit_l_min -22
_diffrn_reflns_number 26583
_diffrn_reflns_point_group_measured_fraction_full 0.986
_diffrn_reflns_point_group_measured_fraction_max 0.980
_diffrn_reflns_theta_full 25.242
_diffrn_reflns_theta_max 26.404
_diffrn_reflns_theta_min 1.752
_exptl_absorpt_coefficient_mu 0.893
_exptl_absorpt_correction_T_max 0.7454
_exptl_absorpt_correction_T_min 0.6555
_exptl_absorpt_correction_type multi-scan
_exptl_absorpt_process_details 'SADABS, Bruker (2003)'
_exptl_crystal_colour green
_exptl_crystal_density_diffrn 1.503
_exptl_crystal_density_meas ?
_exptl_crystal_description block
_exptl_crystal_F_000 1188
_exptl_crystal_recrystallization_method 'Vapour Deposition'
_exptl_crystal_size_max 0.160
_exptl_crystal_size_mid 0.130
_exptl_crystal_size_min 0.110
_refine_diff_density_max 1.482
_refine_diff_density_min -0.683
_refine_diff_density_rms 0.115
_refine_ls_extinction_method none
_refine_ls_goodness_of_fit_ref 1.093
_refine_ls_hydrogen_treatment constr
_refine_ls_matrix_type full
_refine_ls_number_parameters 636
_refine_ls_number_reflns 10116
_refine_ls_number_restraints 1084
_refine_ls_restrained_S_all 1.086
_refine_ls_R_factor_all 0.1496
_refine_ls_R_factor_gt 0.0828
_refine_ls_shift/su_max 0.000
_refine_ls_shift/su_mean 0.000
_refine_ls_structure_factor_coef Fsqd
_refine_ls_weighting_details 'w=1/[\s^2^(Fo^2^)+(0.1244P)^2^+3.6966P] where P=(Fo^2^+2Fc^2^)/3'
_refine_ls_weighting_scheme calc
_refine_ls_wR_factor_gt 0.2103
_refine_ls_wR_factor_ref 0.2547
_reflns_Friedel_coverage 0.000
_reflns_number_gt 5819
_reflns_number_total 10116
_reflns_threshold_expression 'I > 2\s(I)'
_cod_data_source_file c5dt00497g2.cif
_cod_data_source_block mm233
_cod_depositor_comments
;
The following automatic conversions were performed:

'_exptl_crystal_density_meas' value 'n/a' was changed to '?' - the
value is perceived as not measured.

Automatic conversion script
Id: cif_fix_values 3105 2015-03-04 15:46:00Z robertas 

 Adding full bibliography for 7034646--7034652.cif.
;
_cod_database_code 7034646
_shelx_space_group_comment
; 
The symmetry employed for this shelxl refinement is uniquely defined 
by the following loop, which should always be used as a source of 
symmetry information in preference to the above space-group names. 
They are only intended as comments. 
;
_shelx_estimated_absorpt_t_min 0.870
_shelx_estimated_absorpt_t_max 0.908
_shelxl_version_number 2013-4

loop_
_space_group_symop_operation_xyz
'x, y, z'
'-x, -y, -z'

loop_
_atom_site_label
_atom_site_type_symbol
_atom_site_fract_x
_atom_site_fract_y
_atom_site_fract_z
_atom_site_U_iso_or_equiv
_atom_site_adp_type
_atom_site_occupancy
_atom_site_site_symmetry_order
_atom_site_calc_flag
_atom_site_refinement_flags_posn
_atom_site_refinement_flags_adp
_atom_site_refinement_flags_occupancy
_atom_site_disorder_assembly
_atom_site_disorder_group
Co1 Co 0.62639(7) 0.88951(7) 0.24100(5) 0.0445(3) Uani 1 1 d . U . . .
Co2 Co 0.25687(7) 0.51944(7) 0.24164(5) 0.0450(3) Uani 1 1 d . U . . .
O1 O 0.5116(4) 0.7646(4) 0.2395(2) 0.0503(10) Uani 1 1 d . U . . .
O2 O 0.3794(4) 0.6354(4) 0.2399(2) 0.0562(11) Uani 1 1 d . U . . .
Cl1 Cl 0.02428(12) 0.27810(12) -0.12480(9) 0.0435(4) Uani 1 1 d . U . . .
O3 O 0.0154(4) 0.3930(4) -0.0925(3) 0.0738(15) Uani 1 1 d . U . . .
O4 O -0.0188(5) 0.2542(6) -0.2057(3) 0.0894(18) Uani 1 1 d . U . . .
O5 O 0.1434(4) 0.2617(5) -0.1117(3) 0.0714(15) Uani 1 1 d . U . . .
O6 O -0.0374(5) 0.2088(5) -0.0887(4) 0.0847(16) Uani 1 1 d . U . . .
Cl2 Cl 0.36030(14) 0.10535(14) 0.12603(10) 0.0551(4) Uani 1 1 d . U . . .
O7 O 0.2643(7) 0.0259(7) 0.1013(6) 0.146(3) Uani 1 1 d . U . . .
O8 O 0.4464(5) 0.0693(5) 0.0857(4) 0.0909(18) Uani 1 1 d . U . . .
O9 O 0.3994(8) 0.1205(9) 0.2058(5) 0.144(3) Uani 1 1 d . U . . .
O10 O 0.3323(7) 0.2079(5) 0.1137(5) 0.112(2) Uani 1 1 d . U . . .
Cl3 Cl 0.9470(2) 0.77601(19) 0.53183(12) 0.0770(6) Uani 1 1 d D U . . .
O11 O 0.8278(8) 0.7250(9) 0.5210(6) 0.158(3) Uani 1 1 d . U . . .
O12 O 1.005(3) 0.8676(16) 0.5231(13) 0.180(7) Uani 0.5 1 d D U P A 1
O13 O 0.9523(18) 0.6740(13) 0.4749(10) 0.119(5) Uani 0.5 1 d D U P A 1
O12' O 0.9058(16) 0.8775(12) 0.5128(10) 0.123(5) Uani 0.5 1 d D U P A 2
O13' O 1.0043(14) 0.7244(15) 0.4784(10) 0.104(5) Uani 0.5 1 d D U P A 2
O14 O 0.9959(7) 0.7698(7) 0.6056(4) 0.126(3) Uani 1 1 d . U . . .
N1 N 0.7515(5) 1.0352(5) 0.2449(4) 0.0603(14) Uani 1 1 d . U . . .
N2 N 0.5988(4) 0.8865(4) 0.1214(3) 0.0410(11) Uani 1 1 d . U . . .
H2A H 0.5269 0.9215 0.1085 0.049 Uiso 1 1 calc R U . . .
N3 N 0.7793(4) 0.8187(5) 0.2716(3) 0.0531(13) Uani 1 1 d . U . . .
H3A H 0.8002 0.7809 0.2224 0.064 Uiso 1 1 calc R U . . .
N4 N 0.5748(6) 1.0078(5) 0.3300(4) 0.0781(18) Uani 1 1 d . U . . .
H4A H 0.4905 1.0072 0.3113 0.094 Uiso 1 1 calc R U . . .
N5 N 0.1139(5) 0.3951(5) 0.2449(3) 0.0514(12) Uani 1 1 d . U . . .
N6 N 0.1873(4) 0.4724(4) 0.1216(3) 0.0414(11) Uani 1 1 d . U . . .
H6A H 0.1423 0.5340 0.1086 0.050 Uiso 1 1 calc R U . . .
N7 N 0.3532(5) 0.3926(5) 0.2735(3) 0.0582(14) Uani 1 1 d . U . . .
H7A H 0.3626 0.3427 0.2245 0.070 Uiso 1 1 calc R U . . .
N8 N 0.2015(7) 0.5958(8) 0.3481(5) 0.059(2) Uani 0.64 1 d D U P B 1
H8A H 0.2275 0.5519 0.3877 0.070 Uiso 0.64 1 calc R U P B 1
N8' N 0.1720(12) 0.6377(13) 0.3100(8) 0.059(3) Uani 0.36 1 d D U P B 2
H8'A H 0.1413 0.6887 0.2766 0.071 Uiso 0.36 1 calc R U P B 2
C1 C 0.7248(6) 1.0652(6) 0.1698(5) 0.0634(17) Uani 1 1 d . U . . .
H1A H 0.7921 1.1118 0.1618 0.076 Uiso 1 1 calc R U . . .
H1B H 0.6593 1.1101 0.1683 0.076 Uiso 1 1 calc R U . . .
C2 C 0.6946(6) 0.9596(6) 0.1066(4) 0.0548(16) Uani 1 1 d . U . . .
H2B H 0.6716 0.9801 0.0564 0.066 Uiso 1 1 calc R U . . .
H2C H 0.7626 0.9184 0.1046 0.066 Uiso 1 1 calc R U . . .
C3 C 0.8662(6) 0.9989(6) 0.2589(5) 0.0651(18) Uani 1 1 d . U . . .
H3B H 0.9235 1.0653 0.2848 0.078 Uiso 1 1 calc R U . . .
H3C H 0.8866 0.9662 0.2092 0.078 Uiso 1 1 calc R U . . .
C4 C 0.8714(6) 0.9124(7) 0.3083(4) 0.0678(18) Uani 1 1 d . U . . .
H4B H 0.9473 0.8842 0.3128 0.081 Uiso 1 1 calc R U . . .
H4C H 0.8606 0.9469 0.3604 0.081 Uiso 1 1 calc R U . . .
C5 C 0.7375(8) 1.1274(7) 0.3099(6) 0.097(3) Uani 1 1 d . U . . .
H5A H 0.7940 1.1246 0.3564 0.116 Uiso 1 1 calc R U . . .
H5B H 0.7550 1.2012 0.2968 0.116 Uiso 1 1 calc R U . . .
C6 C 0.6254(11) 1.1199(8) 0.3269(7) 0.116(3) Uani 1 1 d . U . . .
H6B H 0.5736 1.1476 0.2876 0.139 Uiso 1 1 calc R U . . .
H6C H 0.6282 1.1715 0.3771 0.139 Uiso 1 1 calc R U . . .
C7 C 0.5821(5) 0.7701(5) 0.0693(3) 0.0402(13) Uani 1 1 d . U . . .
H7B H 0.6110 0.7755 0.0220 0.048 Uiso 1 1 calc R U . . .
H7C H 0.6283 0.7203 0.0956 0.048 Uiso 1 1 calc R U . . .
C8 C 0.4583(4) 0.7181(4) 0.0477(3) 0.0342(11) Uani 1 1 d . U . . .
C9 C 0.3759(5) 0.7703(5) 0.0083(3) 0.0364(12) Uani 1 1 d . U . . .
H9A H 0.3976 0.8391 -0.0056 0.044 Uiso 1 1 calc R U . . .
C10 C 0.2619(5) 0.7223(5) -0.0109(3) 0.0377(12) Uani 1 1 d . U . . .
H10A H 0.2059 0.7590 -0.0375 0.045 Uiso 1 1 calc R U . . .
C11 C 0.2286(5) 0.6228(5) 0.0081(3) 0.0369(12) Uani 1 1 d . U . . .
H11A H 0.1502 0.5907 -0.0058 0.044 Uiso 1 1 calc R U . . .
C12 C 0.3108(4) 0.5683(4) 0.0480(3) 0.0340(11) Uani 1 1 d . U . . .
C13 C 0.4237(5) 0.6168(4) 0.0666(3) 0.0343(11) Uani 1 1 d . U . . .
H13A H 0.4798 0.5800 0.0931 0.041 Uiso 1 1 calc R U . . .
C14 C 0.2739(5) 0.4592(5) 0.0693(3) 0.0417(13) Uani 1 1 d . U . . .
H14A H 0.3424 0.4314 0.0954 0.050 Uiso 1 1 calc R U . . .
H14B H 0.2396 0.4019 0.0219 0.050 Uiso 1 1 calc R U . . .
C15 C 0.7782(6) 0.7324(6) 0.3200(4) 0.0624(17) Uani 1 1 d . U . . .
H15A H 0.7490 0.7645 0.3666 0.075 Uiso 1 1 calc R U . . .
H15B H 0.8584 0.7185 0.3369 0.075 Uiso 1 1 calc R U . . .
C16 C 0.6228(6) 0.5767(7) 0.3139(4) 0.0572(16) Uani 1 1 d . U . . .
H16A H 0.6072 0.6204 0.3598 0.069 Uiso 1 1 calc R U . . .
C17 C 0.7070(6) 0.6207(6) 0.2816(4) 0.0541(15) Uani 1 1 d . U . . .
C18 C 0.7289(6) 0.5573(6) 0.2135(4) 0.0642(19) Uani 1 1 d . U . . .
H18A H 0.7870 0.5853 0.1897 0.077 Uiso 1 1 calc R U . . .
C19 C 0.6642(7) 0.4521(7) 0.1807(5) 0.070(2) Uani 1 1 d . U . . .
H19A H 0.6774 0.4092 0.1338 0.084 Uiso 1 1 calc R U . . .
C20 C 0.5826(6) 0.4108(7) 0.2154(4) 0.0631(18) Uani 1 1 d . U . . .
H20A H 0.5407 0.3385 0.1928 0.076 Uiso 1 1 calc R U . . .
C21 C 0.5590(6) 0.4719(7) 0.2833(4) 0.0588(16) Uani 1 1 d . U . . .
C22 C 0.4705(6) 0.4247(8) 0.3221(4) 0.0678(19) Uani 1 1 d . U . . .
H22A H 0.4966 0.3572 0.3391 0.081 Uiso 1 1 calc R U . . .
H22B H 0.4659 0.4814 0.3686 0.081 Uiso 1 1 calc R U . . .
C23 C 0.5827(9) 0.9850(9) 0.4058(5) 0.093(2) Uani 1 1 d . U . . .
H23A H 0.6658 0.9874 0.4265 0.112 Uiso 1 1 calc R U . . .
H23B H 0.5569 1.0506 0.4373 0.112 Uiso 1 1 calc R U . . .
C24 C 0.4106(6) 0.8451(8) 0.3955(4) 0.0663(18) Uani 1 1 d . U . . .
H24A H 0.3646 0.8832 0.3629 0.080 Uiso 1 1 calc R U . . .
C25 C 0.5279(8) 0.8883(9) 0.4229(5) 0.090(2) Uani 1 1 d . U . . .
C26 C 0.5925(10) 0.8273(12) 0.4705(6) 0.109(3) Uani 1 1 d . U . . .
H26A H 0.6721 0.8523 0.4897 0.131 Uiso 1 1 calc R U . . .
C27 C 0.5442(10) 0.7347(12) 0.4893(6) 0.110(3) Uani 1 1 d . U . . .
H27A H 0.5893 0.6959 0.5218 0.133 Uiso 1 1 calc R U . . .
C28 C 0.4254(9) 0.6957(10) 0.4599(5) 0.099(3) Uani 1 1 d . U . . .
H28A H 0.3907 0.6304 0.4724 0.119 Uiso 1 1 calc R U . . .
C29 C 0.3609(8) 0.7537(9) 0.4130(5) 0.088(2) Uani 1 1 d . U . . .
C30 C 0.2347(7) 0.7099(8) 0.3812(5) 0.079(2) Uani 1 1 d D U . . .
H30A H 0.1928 0.7299 0.4237 0.095 Uiso 0.64 1 calc R U P B 1
H30B H 0.2067 0.7527 0.3421 0.095 Uiso 0.64 1 calc R U P B 1
H30C H 0.2116 0.6731 0.4212 0.095 Uiso 0.36 1 calc R U P B 2
H30D H 0.1967 0.7793 0.3850 0.095 Uiso 0.36 1 calc R U P B 2
C31 C 0.0348(6) 0.3756(6) 0.1688(4) 0.0537(16) Uani 1 1 d . U . . .
H31A H -0.0132 0.4379 0.1678 0.064 Uiso 1 1 calc R U . . .
H31B H -0.0169 0.3042 0.1600 0.064 Uiso 1 1 calc R U . . .
C32 C 0.1045(6) 0.3695(6) 0.1061(4) 0.0519(15) Uani 1 1 d . U . . .
H32A H 0.1464 0.3025 0.1037 0.062 Uiso 1 1 calc R U . . .
H32B H 0.0524 0.3616 0.0558 0.062 Uiso 1 1 calc R U . . .
C33 C 0.1612(7) 0.2922(6) 0.2590(4) 0.0623(17) Uani 1 1 d . U . . .
H33A H 0.1663 0.2427 0.2095 0.075 Uiso 1 1 calc R U . . .
H33B H 0.1098 0.2505 0.2843 0.075 Uiso 1 1 calc R U . . .
C34 C 0.2780(7) 0.3229(7) 0.3091(5) 0.0706(19) Uani 1 1 d . U . . .
H34A H 0.2718 0.3660 0.3604 0.085 Uiso 1 1 calc R U . . .
H34B H 0.3123 0.2535 0.3158 0.085 Uiso 1 1 calc R U . . .
C35 C 0.0540(7) 0.4418(7) 0.3073(4) 0.0634(18) Uani 1 1 d . U . . .
H35A H 0.0859 0.4172 0.3547 0.076 Uiso 1 1 calc R U . . .
H35B H -0.0289 0.4127 0.2923 0.076 Uiso 1 1 calc R U . . .
C36 C 0.0684(7) 0.5675(7) 0.3225(5) 0.080(2) Uani 1 1 d D U . . .
H36A H 0.0285 0.6001 0.3638 0.097 Uiso 0.64 1 calc R U P B 1
H36B H 0.0398 0.5947 0.2756 0.097 Uiso 0.64 1 calc R U P B 1
H36C H 0.0630 0.5942 0.3769 0.097 Uiso 0.36 1 calc R U P B 2
H36D H 0.0001 0.5885 0.2912 0.097 Uiso 0.36 1 calc R U P B 2
C37 C 0.4081(5) 0.7301(5) 0.2276(3) 0.0422(13) Uani 1 1 d . U . . .
C38 C 0.3208(5) 0.7991(6) 0.1998(4) 0.0531(16) Uani 1 1 d . U . . .
H38A H 0.3591 0.8700 0.1933 0.080 Uiso 1 1 calc R U . . .
H38B H 0.2710 0.8156 0.2374 0.080 Uiso 1 1 calc R U . . .
H38C H 0.2743 0.7575 0.1504 0.080 Uiso 1 1 calc R U . . .
O15 O -0.0373(11) 0.0978(10) 0.0977(7) 0.089(3) Uiso 0.5 1 d D U P C -1
H15C H 0.0115 0.0926 0.1360 0.133 Uiso 0.5 1 calc R U P C -1
C39 C -0.0129(16) 0.0314(15) 0.0309(10) 0.089(3) Uiso 0.5 1 d D U P C -1
H39A H -0.0346 0.0670 -0.0125 0.133 Uiso 0.5 1 calc R U P C -1
H39B H -0.0565 -0.0438 0.0202 0.133 Uiso 0.5 1 calc R U P C -1
H39C H 0.0696 0.0247 0.0385 0.133 Uiso 0.5 1 calc R U P C -1
O16 O 0.7582(9) 0.5003(9) 0.4992(6) 0.164(4) Uiso 1 1 d D U . . .
H16B H 0.8113 0.5334 0.5359 0.245 Uiso 1 1 calc R U . . .
C40 C 0.8085(10) 0.4374(10) 0.4368(6) 0.108(3) Uiso 1 1 d D U . . .
H40A H 0.8075 0.4795 0.3960 0.163 Uiso 1 1 calc R U . . .
H40B H 0.7633 0.3631 0.4159 0.163 Uiso 1 1 calc R U . . .
H40C H 0.8881 0.4278 0.4573 0.163 Uiso 1 1 calc R U . . .
O17 O 0.3085(12) 0.0512(12) 0.3087(9) 0.107(4) Uiso 0.5 1 d D U P . .
H17A H 0.3530 0.0454 0.3488 0.160 Uiso 0.5 1 calc R U P . .
C41 C 0.1891(14) 0.0173(18) 0.3140(12) 0.096(6) Uiso 0.5 1 d D U P . .
H41A H 0.1885 -0.0310 0.3511 0.145 Uiso 0.5 1 calc R U P . .
H41B H 0.1463 -0.0243 0.2635 0.145 Uiso 0.5 1 calc R U P . .
H41C H 0.1529 0.0847 0.3309 0.145 Uiso 0.5 1 calc R U P . .

loop_
_atom_site_aniso_label
_atom_site_aniso_U_11
_atom_site_aniso_U_22
_atom_site_aniso_U_33
_atom_site_aniso_U_23
_atom_site_aniso_U_13
_atom_site_aniso_U_12
Co1 0.0427(5) 0.0420(5) 0.0406(5) -0.0082(4) 0.0010(3) 0.0158(4)
Co2 0.0433(5) 0.0501(5) 0.0427(5) 0.0055(4) 0.0109(4) 0.0185(4)
O1 0.047(2) 0.056(2) 0.042(2) 0.000(2) 0.0056(18) 0.0090(18)
O2 0.066(3) 0.054(2) 0.045(2) 0.002(2) 0.012(2) 0.007(2)
Cl1 0.0395(7) 0.0443(8) 0.0480(8) 0.0083(7) 0.0088(6) 0.0156(6)
O3 0.070(3) 0.050(3) 0.105(4) 0.009(3) 0.024(3) 0.027(2)
O4 0.072(3) 0.135(5) 0.050(3) 0.007(3) -0.004(2) 0.019(3)
O5 0.051(2) 0.084(4) 0.074(3) -0.001(3) 0.007(2) 0.031(2)
O6 0.093(4) 0.071(3) 0.098(4) 0.032(3) 0.026(3) 0.007(3)
Cl2 0.0514(9) 0.0448(9) 0.0674(11) 0.0048(8) 0.0115(8) 0.0137(7)
O7 0.094(4) 0.122(6) 0.208(9) 0.029(5) 0.008(5) -0.014(4)
O8 0.083(4) 0.094(4) 0.104(4) 0.017(3) 0.028(3) 0.051(3)
O9 0.160(7) 0.182(8) 0.088(4) 0.020(4) 0.024(4) 0.030(6)
O10 0.150(6) 0.081(4) 0.137(6) 0.039(4) 0.080(5) 0.060(4)
Cl3 0.0853(14) 0.0771(13) 0.0595(12) 0.0031(10) 0.0010(10) 0.0152(11)
O11 0.109(5) 0.172(7) 0.177(8) 0.015(6) 0.014(5) 0.008(4)
O12 0.226(16) 0.142(9) 0.156(13) 0.050(9) 0.008(12) -0.041(10)
O13 0.143(12) 0.109(8) 0.085(8) -0.010(7) 0.013(8) 0.003(7)
O12' 0.127(10) 0.107(7) 0.141(12) 0.033(7) 0.022(9) 0.035(7)
O13' 0.103(9) 0.123(11) 0.078(7) 0.000(7) 0.019(7) 0.022(8)
O14 0.146(6) 0.143(6) 0.069(4) 0.009(4) -0.002(4) -0.010(5)
N1 0.049(3) 0.045(3) 0.069(3) -0.019(2) -0.002(2) 0.006(2)
N2 0.036(2) 0.032(2) 0.048(3) -0.002(2) 0.0002(19) 0.0104(18)
N3 0.049(3) 0.058(3) 0.042(3) -0.012(2) -0.003(2) 0.024(2)
N4 0.095(4) 0.062(3) 0.064(3) -0.024(3) 0.023(3) 0.016(3)
N5 0.053(3) 0.062(3) 0.049(3) 0.023(2) 0.018(2) 0.018(2)
N6 0.042(2) 0.041(3) 0.043(3) 0.011(2) 0.009(2) 0.011(2)
N7 0.062(3) 0.080(4) 0.046(3) 0.023(3) 0.023(2) 0.036(3)
N8 0.068(4) 0.078(5) 0.039(4) 0.013(4) 0.023(3) 0.031(4)
N8' 0.064(6) 0.069(6) 0.056(6) 0.016(5) 0.028(5) 0.032(4)
C1 0.048(4) 0.041(3) 0.087(4) -0.005(3) -0.001(3) 0.003(3)
C2 0.052(3) 0.048(3) 0.057(4) 0.006(3) -0.002(3) 0.000(3)
C3 0.042(3) 0.061(4) 0.072(4) -0.017(3) -0.005(3) 0.005(3)
C4 0.047(3) 0.077(4) 0.059(4) -0.019(3) -0.007(3) 0.015(3)
C5 0.096(5) 0.053(4) 0.115(6) -0.040(4) 0.023(4) -0.001(4)
C6 0.150(7) 0.062(4) 0.131(8) -0.028(4) 0.072(6) 0.010(4)
C7 0.039(3) 0.036(3) 0.042(3) -0.001(2) 0.005(2) 0.010(2)
C8 0.038(2) 0.034(3) 0.029(3) -0.001(2) 0.009(2) 0.012(2)
C9 0.042(3) 0.036(3) 0.030(3) 0.004(2) 0.004(2) 0.010(2)
C10 0.040(3) 0.040(3) 0.032(3) 0.007(2) 0.004(2) 0.013(2)
C11 0.035(3) 0.041(3) 0.032(3) 0.003(2) 0.005(2) 0.009(2)
C12 0.038(2) 0.036(3) 0.027(3) 0.001(2) 0.009(2) 0.013(2)
C13 0.037(2) 0.034(3) 0.033(3) 0.001(2) 0.008(2) 0.017(2)
C14 0.043(3) 0.038(3) 0.046(3) 0.007(2) 0.012(2) 0.013(2)
C15 0.065(4) 0.073(4) 0.044(3) -0.001(3) -0.001(3) 0.038(3)
C16 0.058(3) 0.083(4) 0.039(3) 0.016(3) 0.010(3) 0.048(3)
C17 0.057(3) 0.065(3) 0.044(3) 0.007(3) 0.007(3) 0.043(3)
C18 0.067(4) 0.067(4) 0.060(4) 0.000(3) 0.024(3) 0.025(3)
C19 0.076(4) 0.067(4) 0.067(4) -0.005(3) 0.034(4) 0.021(3)
C20 0.066(4) 0.066(4) 0.062(4) 0.010(3) 0.021(3) 0.026(3)
C21 0.058(3) 0.079(4) 0.049(3) 0.022(3) 0.013(3) 0.043(3)
C22 0.067(4) 0.103(5) 0.049(4) 0.031(4) 0.018(3) 0.045(3)
C23 0.101(6) 0.107(6) 0.066(4) -0.012(4) 0.032(4) 0.019(4)
C24 0.067(4) 0.104(5) 0.024(3) -0.007(3) 0.013(3) 0.038(3)
C25 0.090(5) 0.110(5) 0.057(4) -0.019(4) 0.023(4) 0.019(4)
C26 0.094(6) 0.153(8) 0.072(6) -0.002(5) 0.016(4) 0.037(5)
C27 0.106(6) 0.152(8) 0.070(6) 0.003(5) 0.019(5) 0.044(5)
C28 0.107(5) 0.134(7) 0.060(5) 0.007(5) 0.024(4) 0.047(5)
C29 0.086(4) 0.116(6) 0.055(4) -0.004(4) 0.018(3) 0.025(4)
C30 0.071(4) 0.113(5) 0.054(4) -0.003(4) 0.027(3) 0.032(3)
C31 0.049(3) 0.060(4) 0.056(3) 0.021(3) 0.012(3) 0.005(3)
C32 0.050(3) 0.058(4) 0.046(3) 0.013(3) 0.007(3) 0.001(3)
C33 0.074(4) 0.065(4) 0.066(4) 0.033(3) 0.030(3) 0.030(3)
C34 0.081(4) 0.090(5) 0.063(4) 0.039(4) 0.031(3) 0.046(4)
C35 0.066(4) 0.077(4) 0.059(4) 0.023(3) 0.027(3) 0.028(3)
C36 0.073(4) 0.080(4) 0.097(6) 0.005(4) 0.048(4) 0.022(3)
C37 0.045(3) 0.051(3) 0.025(3) -0.004(2) 0.005(2) 0.011(2)
C38 0.055(3) 0.063(4) 0.039(3) 0.001(3) 0.004(3) 0.028(3)

loop_
_atom_type_symbol
_atom_type_description
_atom_type_scat_dispersion_real
_atom_type_scat_dispersion_imag
_atom_type_scat_source
C C 0.0033 0.0016 'International Tables Vol C Tables 4.2.6.8 and 6.1.1.4'
H H 0.0000 0.0000 'International Tables Vol C Tables 4.2.6.8 and 6.1.1.4'
N N 0.0061 0.0033 'International Tables Vol C Tables 4.2.6.8 and 6.1.1.4'
O O 0.0106 0.0060 'International Tables Vol C Tables 4.2.6.8 and 6.1.1.4'
Cl Cl 0.1484 0.1585 'International Tables Vol C Tables 4.2.6.8 and 6.1.1.4'
Co Co 0.3494 0.9721 'International Tables Vol C Tables 4.2.6.8 and 6.1.1.4'

loop_
_geom_angle_atom_site_label_1
_geom_angle_atom_site_label_2
_geom_angle_atom_site_label_3
_geom_angle
O1 Co1 N3 100.4(2)
O1 Co1 N2 99.20(18)
N3 Co1 N2 108.61(19)
O1 Co1 N4 95.9(2)
N3 Co1 N4 117.2(2)
N2 Co1 N4 127.9(2)
O1 Co1 N1 177.66(18)
N3 Co1 N1 81.4(2)
N2 Co1 N1 81.6(2)
N4 Co1 N1 81.9(2)
O2 Co2 N7 101.1(2)
O2 Co2 N6 98.51(19)
N7 Co2 N6 108.9(2)
O2 Co2 N8' 92.7(4)
N7 Co2 N8' 129.4(5)
N6 Co2 N8' 116.9(5)
O2 Co2 N5 177.34(19)
N7 Co2 N5 81.3(2)
N6 Co2 N5 81.84(19)
N8' Co2 N5 84.8(4)
O2 Co2 N8 100.4(3)
N7 Co2 N8 103.6(3)
N6 Co2 N8 138.2(3)
N5 Co2 N8 77.7(3)
C37 O1 Co1 146.0(5)
C37 O2 Co2 148.6(4)
O6 Cl1 O4 111.4(4)
O6 Cl1 O3 108.6(3)
O4 Cl1 O3 109.6(4)
O6 Cl1 O5 110.2(4)
O4 Cl1 O5 108.5(3)
O3 Cl1 O5 108.4(3)
O10 Cl2 O7 109.7(5)
O10 Cl2 O9 106.4(6)
O7 Cl2 O9 110.5(6)
O10 Cl2 O8 110.9(4)
O7 Cl2 O8 108.7(5)
O9 Cl2 O8 110.7(5)
O12 Cl3 O14 102.5(11)
O13' Cl3 O14 112.5(9)
O13' Cl3 O12' 111.5(10)
O14 Cl3 O12' 123.0(8)
O12 Cl3 O13 114.6(13)
O14 Cl3 O13 112.6(9)
O12 Cl3 O11 139.4(14)
O13' Cl3 O11 113.3(8)
O14 Cl3 O11 104.4(6)
O12' Cl3 O11 89.4(9)
O13 Cl3 O11 81.8(9)
C1 N1 C3 111.8(6)
C1 N1 C5 112.9(7)
C3 N1 C5 111.0(6)
C1 N1 Co1 106.5(4)
C3 N1 Co1 107.0(4)
C5 N1 Co1 107.2(5)
C2 N2 C7 111.2(5)
C2 N2 Co1 108.6(4)
C7 N2 Co1 115.2(4)
C4 N3 C15 110.2(5)
C4 N3 Co1 107.7(4)
C15 N3 Co1 118.7(4)
C23 N4 C6 115.9(8)
C23 N4 Co1 119.8(6)
C6 N4 Co1 106.7(5)
C33 N5 C35 110.4(5)
C33 N5 C31 112.3(6)
C35 N5 C31 110.2(5)
C33 N5 Co2 108.3(4)
C35 N5 Co2 109.5(4)
C31 N5 Co2 106.1(4)
C32 N6 C14 111.2(4)
C32 N6 Co2 108.8(4)
C14 N6 Co2 116.0(4)
C22 N7 C34 111.2(6)
C22 N7 Co2 119.7(5)
C34 N7 Co2 106.3(4)
C30 N8 C36 112.1(7)
C30 N8 Co2 119.8(6)
C36 N8 Co2 100.6(5)
C30 N8' C36 111.5(10)
C30 N8' Co2 120.4(9)
C36 N8' Co2 104.7(8)
N1 C1 C2 110.1(6)
N2 C2 C1 109.5(6)
N1 C3 C4 111.8(6)
N3 C4 C3 108.1(6)
C6 C5 N1 113.4(7)
C5 C6 N4 116.2(8)
C8 C7 N2 112.8(4)
C9 C8 C13 118.5(5)
C9 C8 C7 120.4(5)
C13 C8 C7 121.1(5)
C8 C9 C10 120.1(5)
C11 C10 C9 121.0(5)
C10 C11 C12 119.9(5)
C13 C12 C11 118.5(5)
C13 C12 C14 121.7(5)
C11 C12 C14 119.8(5)
C12 C13 C8 122.0(5)
C12 C14 N6 112.5(4)
N3 C15 C17 115.6(5)
C17 C16 C21 123.6(6)
C16 C17 C18 118.3(7)
C16 C17 C15 121.1(6)
C18 C17 C15 120.5(7)
C19 C18 C17 119.2(7)
C20 C19 C18 120.5(7)
C19 C20 C21 121.6(8)
C16 C21 C20 116.8(7)
C16 C21 C22 121.9(6)
C20 C21 C22 121.3(7)
N7 C22 C21 114.8(6)
C25 C23 N4 125.3(8)
C29 C24 C25 123.5(9)
C23 C25 C24 124.8(10)
C23 C25 C26 119.4(10)
C24 C25 C26 115.8(11)
C27 C26 C25 121.9(12)
C26 C27 C28 119.5(12)
C29 C28 C27 119.4(12)
C24 C29 C28 119.8(10)
C24 C29 C30 121.5(9)
C28 C29 C30 118.7(11)
N8 C30 C29 120.2(8)
N8' C30 C29 134.2(8)
N5 C31 C32 109.5(5)
N6 C32 C31 110.1(5)
N5 C33 C34 109.6(7)
N7 C34 C33 109.7(6)
N5 C35 C36 110.4(6)
C35 C36 N8' 123.8(8)
C35 C36 N8 101.5(7)
O1 C37 O2 118.2(6)
O1 C37 C38 120.8(6)
O2 C37 C38 121.0(6)

loop_
_geom_bond_atom_site_label_1
_geom_bond_atom_site_label_2
_geom_bond_distance
Co1 O1 1.948(4)
Co1 N3 2.116(5)
Co1 N2 2.125(5)
Co1 N4 2.151(6)
Co1 N1 2.199(6)
Co2 O2 1.950(5)
Co2 N7 2.114(6)
Co2 N6 2.129(5)
Co2 N8' 2.146(14)
Co2 N5 2.196(5)
Co2 N8 2.203(8)
O1 C37 1.234(7)
O2 C37 1.250(8)
Cl1 O6 1.400(6)
Cl1 O4 1.426(5)
Cl1 O3 1.426(5)
Cl1 O5 1.434(5)
Cl2 O10 1.372(6)
Cl2 O7 1.378(8)
Cl2 O9 1.408(8)
Cl2 O8 1.410(6)
Cl3 O12 1.311(19)
Cl3 O13' 1.363(14)
Cl3 O14 1.380(7)
Cl3 O12' 1.451(14)
Cl3 O13 1.461(14)
Cl3 O11 1.463(9)
N1 C1 1.466(10)
N1 C3 1.467(9)
N1 C5 1.500(9)
N2 C2 1.482(8)
N2 C7 1.514(7)
N3 C4 1.474(9)
N3 C15 1.498(10)
N4 C23 1.442(12)
N4 C6 1.462(12)
N5 C33 1.467(9)
N5 C35 1.484(8)
N5 C31 1.491(9)
N6 C32 1.474(8)
N6 C14 1.513(7)
N7 C22 1.488(9)
N7 C34 1.493(9)
N8 C30 1.392(12)
N8 C36 1.558(12)
N8' C30 1.446(15)
N8' C36 1.515(15)
C1 C2 1.511(9)
C3 C4 1.510(12)
C5 C6 1.420(13)
C7 C8 1.505(8)
C8 C9 1.386(8)
C8 C13 1.394(8)
C9 C10 1.386(8)
C10 C11 1.370(8)
C11 C12 1.406(8)
C12 C13 1.376(7)
C12 C14 1.509(8)
C15 C17 1.507(10)
C16 C17 1.369(10)
C16 C21 1.385(11)
C17 C18 1.398(9)
C18 C19 1.397(10)
C19 C20 1.360(10)
C20 C21 1.391(9)
C21 C22 1.499(10)
C23 C25 1.412(14)
C24 C29 1.336(13)
C24 C25 1.413(12)
C25 C26 1.418(15)
C26 C27 1.354(16)
C27 C28 1.424(15)
C28 C29 1.385(14)
C29 C30 1.518(12)
C31 C32 1.513(9)
C33 C34 1.493(11)
C35 C36 1.490(11)
C37 C38 1.475(9)
O15 C39 1.404(14)
O16 C40 1.480(11)
O17 C41 1.469(15)

loop_
_geom_torsion_atom_site_label_1
_geom_torsion_atom_site_label_2
_geom_torsion_atom_site_label_3
_geom_torsion_atom_site_label_4
_geom_torsion
C3 N1 C1 C2 76.2(7)
C5 N1 C1 C2 -157.8(6)
Co1 N1 C1 C2 -40.4(6)
C7 N2 C2 C1 -168.2(5)
Co1 N2 C2 C1 -40.5(6)
N1 C1 C2 N2 55.6(7)
C1 N1 C3 C4 -148.7(6)
C5 N1 C3 C4 84.2(8)
Co1 N1 C3 C4 -32.5(6)
C15 N3 C4 C3 -177.9(5)
Co1 N3 C4 C3 -47.0(6)
N1 C3 C4 N3 54.5(7)
C1 N1 C5 C6 90.4(11)
C3 N1 C5 C6 -143.1(10)
Co1 N1 C5 C6 -26.6(11)
N1 C5 C6 N4 44.9(15)
C23 N4 C6 C5 98.8(11)
Co1 N4 C6 C5 -37.5(12)
C2 N2 C7 C8 -147.0(5)
Co1 N2 C7 C8 88.9(5)
N2 C7 C8 C9 60.3(7)
N2 C7 C8 C13 -119.6(5)
C13 C8 C9 C10 0.5(7)
C7 C8 C9 C10 -179.4(5)
C8 C9 C10 C11 -0.4(8)
C9 C10 C11 C12 0.4(8)
C10 C11 C12 C13 -0.5(7)
C10 C11 C12 C14 179.5(5)
C11 C12 C13 C8 0.6(7)
C14 C12 C13 C8 -179.4(5)
C9 C8 C13 C12 -0.6(7)
C7 C8 C13 C12 179.3(5)
C13 C12 C14 N6 119.3(5)
C11 C12 C14 N6 -60.7(6)
C32 N6 C14 C12 146.2(5)
Co2 N6 C14 C12 -88.7(5)
C4 N3 C15 C17 -166.8(5)
Co1 N3 C15 C17 68.4(6)
C21 C16 C17 C18 0.9(10)
C21 C16 C17 C15 -176.4(6)
N3 C15 C17 C16 -125.3(7)
N3 C15 C17 C18 57.4(8)
C16 C17 C18 C19 0.3(10)
C15 C17 C18 C19 177.7(7)
C17 C18 C19 C20 -1.4(12)
C18 C19 C20 C21 1.3(12)
C17 C16 C21 C20 -1.0(10)
C17 C16 C21 C22 177.6(6)
C19 C20 C21 C16 -0.1(11)
C19 C20 C21 C22 -178.7(7)
C34 N7 C22 C21 166.9(6)
Co2 N7 C22 C21 -68.6(7)
C16 C21 C22 N7 124.1(7)
C20 C21 C22 N7 -57.3(9)
C6 N4 C23 C25 171.9(9)
Co1 N4 C23 C25 -57.9(12)
N4 C23 C25 C24 -48.3(13)
N4 C23 C25 C26 131.3(10)
C29 C24 C25 C23 -179.6(7)
C29 C24 C25 C26 0.7(11)
C23 C25 C26 C27 179.4(9)
C24 C25 C26 C27 -0.9(13)
C25 C26 C27 C28 0.8(15)
C26 C27 C28 C29 -0.5(14)
C25 C24 C29 C28 -0.4(12)
C25 C24 C29 C30 -179.2(7)
C27 C28 C29 C24 0.3(13)
C27 C28 C29 C30 179.1(8)
C36 N8 C30 N8' -58.3(9)
Co2 N8 C30 N8' 59.2(10)
C36 N8 C30 C29 177.5(8)
Co2 N8 C30 C29 -65.0(10)
C36 N8' C30 N8 60.6(10)
Co2 N8' C30 N8 -62.6(12)
C36 N8' C30 C29 146.7(12)
Co2 N8' C30 C29 23(2)
C24 C29 C30 N8 131.7(9)
C28 C29 C30 N8 -47.1(11)
C24 C29 C30 N8' 83.7(16)
C28 C29 C30 N8' -95.0(15)
C33 N5 C31 C32 -76.9(7)
C35 N5 C31 C32 159.6(6)
Co2 N5 C31 C32 41.2(6)
C14 N6 C32 C31 168.6(5)
Co2 N6 C32 C31 39.6(6)
N5 C31 C32 N6 -55.6(7)
C35 N5 C33 C34 -86.7(7)
C31 N5 C33 C34 149.9(6)
Co2 N5 C33 C34 33.1(6)
C22 N7 C34 C33 -180.0(6)
Co2 N7 C34 C33 48.2(7)
N5 C33 C34 N7 -55.5(7)
C33 N5 C35 C36 145.8(7)
C31 N5 C35 C36 -89.6(7)
Co2 N5 C35 C36 26.7(7)
N5 C35 C36 N8' -29.3(13)
N5 C35 C36 N8 -61.6(8)
C30 N8' C36 C35 -117.2(12)
Co2 N8' C36 C35 14.5(13)
C30 N8' C36 N8 -56.6(10)
Co2 N8' C36 N8 75.2(11)
C30 N8 C36 C35 -167.2(7)
Co2 N8 C36 C35 64.3(7)
C30 N8 C36 N8' 60.5(10)
Co2 N8 C36 N8' -68.0(10)
Co1 O1 C37 O2 -176.4(5)
Co1 O1 C37 C38 3.3(10)
Co2 O2 C37 O1 178.1(5)
Co2 O2 C37 C38 -1.6(11)
